data_4021134
loop_
_publ_author_name
'Deevi Basavaiah'
'Jamjanam Srivardhana Rao'
'Raju Jannapu Reddy'

_publ_section_title
;
 Simple, Facile, and One-Pot Conversion of the Baylis-Hillman
 Adducts into Functionalized 1,2,3,4-Tetrahydroacridines
 and Cyclopenta[b]quinolines
;
_journal_name_full 'Journal of Organic Chemistry'
_journal_page_first 7379
_journal_page_last 7382
_journal_paper_doi 10.1021/jo0489871
_journal_volume 69
_journal_year 2004
_chemical_formula_sum 'C17 H19 N O2'
_chemical_formula_weight 269.33
_chemical_melting_point 336.1(10)
_space_group_IT_number 2
_symmetry_cell_setting triclinic
_symmetry_space_group_name_Hall '-P 1'
_symmetry_space_group_name_H-M 'P -1'
_cell_angle_alpha 95.221(12)
_cell_angle_beta 106.244(13)
_cell_angle_gamma 113.528(9)
_cell_formula_units_Z 4
_cell_length_a 9.2092(9)
_cell_length_b 11.5236(12)
_cell_length_c 16.450(3)
_cell_measurement_temperature 293(2)
_cell_volume 1495.4(4)
_diffrn_ambient_temperature 293(2)
_exptl_crystal_density_diffrn 1.196
_cod_depositor_comments
;
The following automatic conversions were performed:

'_chemical_melting_point' value '62-64 degree centigrade' was changed
to '336.1(10)' - it was converted from degrees Celsius(C) to
Kelvins(K), the average value was taken and precision was estimated.

Automatic conversion script
Id: cif_fix_values 1646 2011-03-28 12:23:43Z adriana 
;
_cod_original_formula_sum 'C17 H19 N1 O2'
_cod_database_code 4021134

loop_
_symmetry_equiv_pos_as_xyz
'x, y, z'
'-x, -y, -z'

loop_
_atom_site_label
_atom_site_type_symbol
_atom_site_fract_x
_atom_site_fract_y
_atom_site_fract_z
_atom_site_U_iso_or_equiv
_atom_site_adp_type
_atom_site_occupancy
_atom_site_symmetry_multiplicity
_atom_site_calc_flag
_atom_site_refinement_flags
_atom_site_disorder_assembly
_atom_site_disorder_group
O1 O 0.0984(2) 0.37155(16) 0.12198(12) 0.0571(5) Uani 1 1 d . . .
N1 N 0.1124(3) 0.7773(2) 0.09340(14) 0.0556(5) Uani 1 1 d . . .
C003 C 0.1258(3) 0.5861(2) 0.13501(14) 0.0428(5) Uani 1 1 d . . .
C004 C 0.0377(3) 0.6598(2) 0.10561(15) 0.0464(5) Uani 1 1 d . . .
C005 C 0.0379(3) 0.4567(2) 0.15595(15) 0.0460(5) Uani 1 1 d . . .
H005 H 0.0718 0.4683 0.2193 0.055 Uiso 1 1 calc R . .
C006 C 0.2934(3) 0.6377(2) 0.14672(16) 0.0532(6) Uani 1 1 d . . .
H006 H 0.3530 0.5902 0.1643 0.064 Uiso 1 1 calc R . .
C007 C 0.3777(3) 0.7615(2) 0.13262(16) 0.0536(6) Uani 1 1 d . . .
C008 C -0.1528(3) 0.3984(2) 0.11756(17) 0.0537(6) Uani 1 1 d . . .
H00A H -0.2012 0.3273 0.1440 0.064 Uiso 1 1 calc R . .
H00B H -0.1887 0.3630 0.0557 0.064 Uiso 1 1 calc R . .
C009 C 0.2817(3) 0.8294(2) 0.10736(16) 0.0547(6) Uani 1 1 d . . .
O3 O 0.0244(3) 0.2416(2) 0.21147(16) 0.0875(7) Uani 1 1 d . . .
C011 C -0.1504(3) 0.6032(3) 0.08446(17) 0.0560(6) Uani 1 1 d . . .
H01A H -0.2056 0.5675 0.0222 0.067 Uiso 1 1 calc R . .
H01B H -0.1791 0.6728 0.0993 0.067 Uiso 1 1 calc R . .
C012 C -0.2200(3) 0.4972(2) 0.13138(16) 0.0514(6) Uani 1 1 d . . .
C013 C 0.0842(4) 0.2675(3) 0.1559(2) 0.0641(7) Uani 1 1 d . . .
C014 C -0.1683(4) 0.5561(3) 0.22735(18) 0.0664(7) Uani 1 1 d . . .
H01C H -0.2123 0.4885 0.2563 0.100 Uiso 1 1 calc R . .
H01D H -0.2125 0.6177 0.2337 0.100 Uiso 1 1 calc R . .
H01E H -0.0473 0.5993 0.2527 0.100 Uiso 1 1 calc R . .
C015 C 0.5520(3) 0.8225(3) 0.1453(2) 0.0783(9) Uani 1 1 d . . .
H015 H 0.6161 0.7776 0.1612 0.094 Uiso 1 1 calc R . .
C016 C 0.3639(5) 0.9572(3) 0.0965(2) 0.0791(9) Uani 1 1 d . . .
H016 H 0.3028 1.0038 0.0797 0.095 Uiso 1 1 calc R . .
C017 C -0.4133(3) 0.4267(3) 0.0923(2) 0.0829(10) Uani 1 1 d . . .
H01F H -0.4474 0.3898 0.0315 0.124 Uiso 1 1 calc R . .
H01G H -0.4583 0.4875 0.0996 0.124 Uiso 1 1 calc R . .
H01H H -0.4550 0.3588 0.1214 0.124 Uiso 1 1 calc R . .
C018 C 0.5323(5) 1.0115(3) 0.1105(2) 0.0913(11) Uani 1 1 d . . .
H018 H 0.5850 1.0957 0.1035 0.110 Uiso 1 1 calc R . .
C019 C 0.6271(4) 0.9446(4) 0.1349(2) 0.0918(11) Uani 1 1 d . . .
H019 H 0.7422 0.9837 0.1441 0.110 Uiso 1 1 calc R . .
C020 C 0.1497(5) 0.1887(3) 0.1133(3) 0.0971(12) Uani 1 1 d . . .
H02A H 0.1905 0.2294 0.0706 0.146 Uiso 1 1 calc R . .
H02B H 0.0604 0.1028 0.0855 0.146 Uiso 1 1 calc R . .
H02C H 0.2402 0.1832 0.1564 0.146 Uiso 1 1 calc R . .
O2 O 0.6050(2) 0.12817(16) 0.37801(12) 0.0570(5) Uani 1 1 d . . .
N2 N 0.2424(2) -0.27704(19) 0.40689(14) 0.0555(5) Uani 1 1 d . . .
C023 C 0.2724(3) -0.1593(2) 0.39440(14) 0.0463(5) Uani 1 1 d . . .
C024 C 0.4248(3) 0.0428(2) 0.34375(15) 0.0458(5) Uani 1 1 d . . .
H024 H 0.3837 0.0313 0.2804 0.055 Uiso 1 1 calc R . .
C025 C 0.4049(3) -0.0859(2) 0.36483(14) 0.0438(5) Uani 1 1 d . . .
C026 C 0.5096(3) -0.1377(2) 0.35331(16) 0.0527(6) Uani 1 1 d . . .
H026 H 0.5995 -0.0904 0.3359 0.063 Uiso 1 1 calc R . .
C027 C 0.4828(3) -0.2617(2) 0.36749(15) 0.0530(6) Uani 1 1 d . . .
C028 C 0.3449(3) -0.3294(2) 0.39261(16) 0.0532(6) Uani 1 1 d . . .
C029 C 0.3315(3) 0.1012(2) 0.38252(17) 0.0532(6) Uani 1 1 d . . .
H02D H 0.3282 0.1727 0.3564 0.064 Uiso 1 1 calc R . .
H02E H 0.3931 0.1363 0.4444 0.064 Uiso 1 1 calc R . .
O4 O 0.5714(3) 0.2582(2) 0.28880(16) 0.0871(7) Uani 1 1 d . . .
C031 C 0.1613(3) -0.1038(3) 0.41511(17) 0.0562(6) Uani 1 1 d . . .
H03A H 0.2026 -0.0691 0.4774 0.067 Uiso 1 1 calc R . .
H03B H 0.0481 -0.1735 0.3994 0.067 Uiso 1 1 calc R . .
C032 C 0.6609(4) 0.2322(3) 0.3440(2) 0.0645(7) Uani 1 1 d . . .
C033 C 0.1520(3) 0.0033(2) 0.36887(17) 0.0517(6) Uani 1 1 d . . .
C034 C 0.3100(4) -0.4570(3) 0.4035(2) 0.0767(9) Uani 1 1 d . . .
H034 H 0.2187 -0.5036 0.4201 0.092 Uiso 1 1 calc R . .
C035 C 0.0486(3) -0.0554(3) 0.27257(18) 0.0668(7) Uani 1 1 d . . .
H03C H 0.1002 -0.0994 0.2472 0.100 Uiso 1 1 calc R . .
H03D H 0.0442 0.0124 0.2437 0.100 Uiso 1 1 calc R . .
H03E H -0.0639 -0.1164 0.2661 0.100 Uiso 1 1 calc R . .
C036 C 0.5844(5) -0.3220(3) 0.3550(2) 0.0792(9) Uani 1 1 d . . .
H036 H 0.6778 -0.2768 0.3395 0.095 Uiso 1 1 calc R . .
C037 C 0.0678(4) 0.0725(3) 0.4079(2) 0.0832(10) Uani 1 1 d . . .
H03F H 0.1311 0.1092 0.4688 0.125 Uiso 1 1 calc R . .
H03G H -0.0451 0.0113 0.4004 0.125 Uiso 1 1 calc R . .
H03H H 0.0645 0.1406 0.3789 0.125 Uiso 1 1 calc R . .
C038 C 0.4105(5) -0.5115(3) 0.3897(3) 0.0924(11) Uani 1 1 d . . .
H038 H 0.3865 -0.5956 0.3967 0.111 Uiso 1 1 calc R . .
C039 C 0.8480(4) 0.3109(3) 0.3872(3) 0.0967(12) Uani 1 1 d . . .
H03I H 0.8899 0.2702 0.4302 0.145 Uiso 1 1 calc R . .
H03J H 0.8723 0.3969 0.4147 0.145 Uiso 1 1 calc R . .
H03K H 0.9016 0.3160 0.3444 0.145 Uiso 1 1 calc R . .
C040 C 0.5478(6) -0.4438(4) 0.3653(2) 0.0929(11) Uani 1 1 d . . .
H040 H 0.6148 -0.4827 0.3561 0.111 Uiso 1 1 calc R . .

loop_
_atom_site_aniso_label
_atom_site_aniso_U_11
_atom_site_aniso_U_22
_atom_site_aniso_U_33
_atom_site_aniso_U_23
_atom_site_aniso_U_13
_atom_site_aniso_U_12
O1 0.0700(11) 0.0476(9) 0.0712(12) 0.0245(8) 0.0363(9) 0.0327(8)
N1 0.0733(14) 0.0495(12) 0.0615(13) 0.0211(10) 0.0387(11) 0.0319(11)
C003 0.0471(12) 0.0414(11) 0.0355(11) 0.0091(9) 0.0116(9) 0.0173(10)
C004 0.0572(14) 0.0466(13) 0.0447(12) 0.0138(10) 0.0256(10) 0.0260(11)
C005 0.0501(13) 0.0425(12) 0.0451(12) 0.0115(10) 0.0168(10) 0.0199(10)
C006 0.0479(13) 0.0535(14) 0.0519(14) 0.0139(11) 0.0112(11) 0.0203(11)
C007 0.0497(13) 0.0503(14) 0.0478(13) 0.0078(11) 0.0156(11) 0.0113(11)
C008 0.0481(13) 0.0427(13) 0.0583(15) 0.0078(11) 0.0143(11) 0.0123(10)
C009 0.0696(16) 0.0447(13) 0.0479(13) 0.0068(10) 0.0302(12) 0.0177(12)
O3 0.1179(18) 0.0768(14) 0.1114(18) 0.0564(14) 0.0701(15) 0.0575(14)
C011 0.0577(15) 0.0637(16) 0.0610(15) 0.0274(13) 0.0275(12) 0.0335(13)
C012 0.0448(12) 0.0528(14) 0.0583(14) 0.0164(11) 0.0210(11) 0.0204(11)
C013 0.0671(17) 0.0544(15) 0.084(2) 0.0308(14) 0.0327(15) 0.0325(13)
C014 0.0840(19) 0.0642(17) 0.0666(17) 0.0195(14) 0.0439(15) 0.0350(15)
C015 0.0499(16) 0.081(2) 0.078(2) 0.0214(17) 0.0148(14) 0.0080(15)
C016 0.104(2) 0.0493(16) 0.093(2) 0.0195(15) 0.056(2) 0.0268(16)
C017 0.0490(16) 0.086(2) 0.112(3) 0.031(2) 0.0292(16) 0.0258(15)
C018 0.100(3) 0.0526(18) 0.096(3) 0.0153(17) 0.052(2) -0.0016(18)
C019 0.0623(19) 0.080(2) 0.093(3) 0.0208(19) 0.0244(17) -0.0057(17)
C020 0.124(3) 0.079(2) 0.147(4) 0.057(2) 0.081(3) 0.072(2)
O2 0.0502(9) 0.0509(10) 0.0682(11) 0.0248(8) 0.0205(8) 0.0185(8)
N2 0.0464(11) 0.0466(11) 0.0633(13) 0.0202(10) 0.0101(9) 0.0152(9)
C023 0.0442(12) 0.0459(12) 0.0435(12) 0.0116(10) 0.0089(9) 0.0189(10)
C024 0.0502(13) 0.0426(12) 0.0443(12) 0.0127(10) 0.0162(10) 0.0198(10)
C025 0.0519(13) 0.0405(11) 0.0377(11) 0.0077(9) 0.0143(9) 0.0203(10)
C026 0.0608(15) 0.0515(14) 0.0533(14) 0.0119(11) 0.0259(11) 0.0281(12)
C027 0.0673(16) 0.0482(13) 0.0453(13) 0.0052(10) 0.0150(11) 0.0316(12)
C028 0.0550(14) 0.0392(12) 0.0481(13) 0.0060(10) -0.0009(11) 0.0177(11)
C029 0.0600(15) 0.0423(13) 0.0570(14) 0.0050(11) 0.0204(12) 0.0238(11)
O4 0.0786(14) 0.0730(14) 0.1124(18) 0.0550(13) 0.0323(13) 0.0298(11)
C031 0.0532(14) 0.0666(16) 0.0606(15) 0.0260(13) 0.0254(12) 0.0318(12)
C032 0.0634(16) 0.0556(15) 0.087(2) 0.0338(15) 0.0347(15) 0.0292(13)
C033 0.0521(13) 0.0499(13) 0.0594(15) 0.0148(11) 0.0218(11) 0.0267(11)
C034 0.0726(19) 0.0444(15) 0.094(2) 0.0184(14) 0.0082(16) 0.0204(14)
C035 0.0571(16) 0.0635(17) 0.0683(17) 0.0207(14) 0.0079(13) 0.0238(13)
C036 0.111(3) 0.083(2) 0.076(2) 0.0228(17) 0.0438(19) 0.066(2)
C037 0.089(2) 0.083(2) 0.111(3) 0.0283(19) 0.052(2) 0.0567(19)
C038 0.120(3) 0.0492(17) 0.100(3) 0.0143(17) 0.011(2) 0.049(2)
C039 0.0590(18) 0.076(2) 0.154(4) 0.056(2) 0.041(2) 0.0200(16)
C040 0.136(3) 0.082(2) 0.091(3) 0.0201(19) 0.038(2) 0.078(3)

loop_
_geom_bond_atom_site_label_1
_geom_bond_atom_site_label_2
_geom_bond_distance
_geom_bond_site_symmetry_2
_geom_bond_publ_flag
O1 C013 1.343(3) . ?
O1 C005 1.449(3) . ?
N1 C004 1.315(3) . ?
N1 C009 1.368(3) . ?
C003 C006 1.362(3) . ?
C003 C004 1.420(3) . ?
C003 C005 1.511(3) . ?
C004 C011 1.506(3) . ?
C005 C008 1.514(3) . ?
C006 C007 1.403(3) . ?
C007 C009 1.404(4) . ?
C007 C015 1.414(4) . ?
C008 C012 1.525(3) . ?
C009 C016 1.416(4) . ?
O3 C013 1.196(3) . ?
C011 C012 1.524(3) . ?
C012 C014 1.518(4) . ?
C012 C017 1.533(4) . ?
C013 C020 1.495(4) . ?
C015 C019 1.350(5) . ?
C016 C018 1.359(5) . ?
C018 C019 1.384(5) . ?
O2 C032 1.344(3) . ?
O2 C024 1.454(3) . ?
N2 C023 1.320(3) . ?
N2 C028 1.366(3) . ?
C023 C025 1.423(3) . ?
C023 C031 1.500(3) . ?
C024 C025 1.506(3) . ?
C024 C029 1.512(3) . ?
C025 C026 1.365(3) . ?
C026 C027 1.403(3) . ?
C027 C028 1.398(4) . ?
C027 C036 1.414(4) . ?
C028 C034 1.414(4) . ?
C029 C033 1.521(3) . ?
O4 C032 1.192(3) . ?
C031 C033 1.526(3) . ?
C032 C039 1.498(4) . ?
C033 C035 1.524(4) . ?
C033 C037 1.525(3) . ?
C034 C038 1.363(5) . ?
C036 C040 1.346(5) . ?
C038 C040 1.386(5) . ?

loop_
_cod_related_entry_id
_cod_related_entry_database
_cod_related_entry_code
1 ChemSpider 9394464
